data_7160376
loop_
_publ_author_name
'Schulz, G&#xf6;ran'
'Maletz, Julia'
'Janisch, Pascal'
'Moczarski, Stefan'
'Ostrovskyi, Dmytro'

_publ_section_title
;
 Synthesis of selected plant metabolites of icafolin-methyl <i>via</i> the
 formation of a spirocyclic nitronate.
;
_journal_issue 11
_journal_name_full 'Organic &amp; biomolecular chemistry'
_journal_page_first 2726
_journal_page_last 2730
_journal_paper_doi 10.1039/d5ob00132c
_journal_volume 23
_journal_year 2025
_chemical_absolute_configuration ad
_chemical_formula_moiety 'C13 H11 F2 N O4'
_chemical_formula_sum 'C13 H11 F2 N O4'
_chemical_formula_weight 283.23
_space_group_crystal_system triclinic
_space_group_IT_number 1
_space_group_name_Hall 'P 1'
_space_group_name_H-M_alt 'P 1'
_atom_sites_solution_hydrogens geom
_audit_creation_method SHELXL-2018/3
_audit_update_record
;
2024-12-17 deposited with the CCDC.	2025-02-12 downloaded from the CCDC.
;
_cell_angle_alpha 84.671(5)
_cell_angle_beta 79.616(7)
_cell_angle_gamma 73.035(5)
_cell_formula_units_Z 1
_cell_length_a 5.8796(8)
_cell_length_b 6.5729(9)
_cell_length_c 8.5183(11)
_cell_measurement_reflns_used 7633
_cell_measurement_temperature 110
_cell_measurement_theta_max 63.6947
_cell_measurement_theta_min 5.2840
_cell_volume 309.43(7)
_computing_cell_refinement 'Bruker SAINT'
_computing_data_collection 'Bruker APEX2'
_computing_data_reduction 'Bruker SAINT'
_computing_molecular_graphics 'Bruker SHELXTL'
_computing_publication_material 'Bruker SHELXTL'
_computing_structure_refinement 'SHELXL-2014 (Sheldrick 2014)'
_computing_structure_solution 'SHELXS-97 (Sheldrick 2008)'
_diffrn_ambient_temperature 110
_diffrn_detector_area_resol_mean 7.4074
_diffrn_measured_fraction_theta_full 0.981
_diffrn_measured_fraction_theta_max 0.981
_diffrn_measurement_device_type 'Bruker APEX-II CCD'
_diffrn_measurement_method '\f and \w scans'
_diffrn_radiation_type CuK\a
_diffrn_radiation_wavelength 1.54178
_diffrn_reflns_av_R_equivalents 0.0364
_diffrn_reflns_av_unetI/netI 0.0371
_diffrn_reflns_Laue_measured_fraction_full 0.981
_diffrn_reflns_Laue_measured_fraction_max 0.981
_diffrn_reflns_limit_h_max 6
_diffrn_reflns_limit_h_min -6
_diffrn_reflns_limit_k_max 7
_diffrn_reflns_limit_k_min -7
_diffrn_reflns_limit_l_max 9
_diffrn_reflns_limit_l_min -9
_diffrn_reflns_number 6636
_diffrn_reflns_point_group_measured_fraction_full 0.923
_diffrn_reflns_point_group_measured_fraction_max 0.923
_diffrn_reflns_theta_full 63.867
_diffrn_reflns_theta_max 63.867
_diffrn_reflns_theta_min 5.284
_exptl_absorpt_coefficient_mu 1.151
_exptl_absorpt_correction_T_max 0.90
_exptl_absorpt_correction_T_min 0.88
_exptl_absorpt_correction_type multi-scan
_exptl_absorpt_process_details
;
SADABS-2016/2 - Bruker AXS area detector scaling and absorption correction
;
_exptl_crystal_colour 'clear colourless'
_exptl_crystal_density_diffrn 1.520
_exptl_crystal_description needle
_exptl_crystal_F_000 146
_exptl_crystal_size_max 0.300
_exptl_crystal_size_mid 0.100
_exptl_crystal_size_min 0.100
_refine_diff_density_max 0.142
_refine_diff_density_min -0.184
_refine_diff_density_rms 0.045
_refine_ls_abs_structure_details
;
 Flack x determined using 847 quotients [(I+)-(I-)]/[(I+)+(I-)]
 (Parsons, Flack and Wagner, Acta Cryst. B69 (2013) 249-259).
;
_refine_ls_abs_structure_Flack 0.02(7)
_refine_ls_extinction_method none
_refine_ls_goodness_of_fit_ref 1.050
_refine_ls_hydrogen_treatment constr
_refine_ls_matrix_type full
_refine_ls_number_parameters 183
_refine_ls_number_reflns 1886
_refine_ls_number_restraints 3
_refine_ls_restrained_S_all 1.049
_refine_ls_R_factor_all 0.0274
_refine_ls_R_factor_gt 0.0267
_refine_ls_shift/su_max 0.000
_refine_ls_shift/su_mean 0.000
_refine_ls_structure_factor_coef Fsqd
_refine_ls_weighting_details 'w=1/[\s^2^(Fo^2^)+(0.0424P)^2^+0.0331P] where P=(Fo^2^+2Fc^2^)/3'
_refine_ls_weighting_scheme calc
_refine_ls_wR_factor_gt 0.0680
_refine_ls_wR_factor_ref 0.0687
_reflns_Friedel_coverage 0.880
_reflns_Friedel_fraction_full 0.864
_reflns_Friedel_fraction_max 0.864
_reflns_number_gt 1846
_reflns_number_total 1886
_reflns_threshold_expression 'I > 2\s(I)'
_cod_data_source_file d5ob00132c2.cif
_cod_data_source_block SPSA2114211LTCuX820230825_0m_a
_cod_depositor_comments
;
The following automatic conversions were performed:

data item '_exptl_absorpt_correction_type' value 'Multi-Scan' was
changed to 'multi-scan' in accordance with the
/home/data/users/saulius/crontab/automatic-downloads/rss-feeds/RSC/lib/dictionaries/cif_core.dic
dictionary named 'cif_core.dic' version 2.4.2 last updated on
2011-04-26.

Automatic conversion script
Id: cif_fix_values 8170 2020-07-09 18:12:32Z antanas 

 Adding full bibliography for 7160375--7160376.cif.
;
_cod_database_code 7160376
_shelx_shelxl_version_number 2018/3
_shelx_space_group_comment
;
The symmetry employed for this shelxl refinement is uniquely defined
by the following loop, which should always be used as a source of
symmetry information in preference to the above space-group names.
They are only intended as comments.
;
_shelx_estimated_absorpt_t_min 0.724
_shelx_estimated_absorpt_t_max 0.894

loop_
_space_group_symop_operation_xyz
'x, y, z'

loop_
_atom_site_label
_atom_site_type_symbol
_atom_site_fract_x
_atom_site_fract_y
_atom_site_fract_z
_atom_site_U_iso_or_equiv
_atom_site_adp_type
_atom_site_occupancy
_atom_site_site_symmetry_order
_atom_site_calc_flag
_atom_site_refinement_flags_posn
_atom_site_refinement_flags_adp
_atom_site_refinement_flags_occupancy
_atom_site_disorder_assembly
_atom_site_disorder_group
F1 F 1.2499(3) 0.1998(3) 0.06164(19) 0.0383(4) Uani 1 1 d . . . . .
F2 F 0.6150(3) -0.1075(2) 0.22108(18) 0.0350(4) Uani 1 1 d . . . . .
O1 O 0.5859(3) 0.7796(3) 0.6323(2) 0.0242(4) Uani 1 1 d . . . . .
O2 O 0.2034(3) 0.6871(3) 0.4417(2) 0.0250(4) Uani 1 1 d . . . . .
H2A H 0.065828 0.668223 0.465219 0.038 Uiso 1 1 calc R U . . .
O3 O 0.1888(3) 1.1082(3) 0.6407(2) 0.0313(4) Uani 1 1 d . . . . .
O4 O -0.0459(3) 0.9059(3) 0.76302(19) 0.0221(4) Uani 1 1 d . . . . .
N1 N 0.7304(4) 0.6308(3) 0.5216(2) 0.0227(4) Uani 1 1 d . . . . .
C1 C 1.0395(4) 0.1980(4) 0.1577(3) 0.0267(6) Uani 1 1 d . . . . .
C2 C 0.9396(5) 0.0371(4) 0.1417(3) 0.0290(6) Uani 1 1 d . . . . .
H2B H 1.016805 -0.073016 0.069088 0.035 Uiso 1 1 calc R U . . .
C3 C 0.7220(5) 0.0450(4) 0.2364(3) 0.0256(5) Uani 1 1 d . . . . .
C4 C 0.6063(4) 0.1998(4) 0.3457(3) 0.0235(5) Uani 1 1 d . . . . .
H4 H 0.455609 0.199811 0.408835 0.028 Uiso 1 1 calc R U . . .
C5 C 0.7178(4) 0.3562(4) 0.3602(3) 0.0208(5) Uani 1 1 d . . . . .
C6 C 0.9374(4) 0.3566(4) 0.2632(3) 0.0248(5) Uani 1 1 d . . . . .
H6 H 1.013118 0.464009 0.270589 0.030 Uiso 1 1 calc R U . . .
C7 C 0.6072(4) 0.5186(4) 0.4797(3) 0.0205(5) Uani 1 1 d . . . . .
C8 C 0.3451(4) 0.5820(4) 0.5582(3) 0.0203(5) Uani 1 1 d . . . . .
H8 H 0.293598 0.455717 0.608920 0.024 Uiso 1 1 calc R U . . .
C9 C 0.3613(4) 0.7287(4) 0.6851(3) 0.0211(5) Uani 1 1 d . . . . .
C10 C 0.3617(5) 0.6183(4) 0.8492(3) 0.0253(6) Uani 1 1 d . . . . .
H10A H 0.232334 0.559418 0.890664 0.030 Uiso 1 1 calc R U . . .
C11 C 0.5293(5) 0.5981(4) 0.9389(3) 0.0326(6) Uani 1 1 d . . . . .
H11A H 0.661318 0.655074 0.901297 0.039 Uiso 1 1 calc R U . . .
H11B H 0.517768 0.526687 1.040988 0.039 Uiso 1 1 calc R U . . .
C12 C 0.1618(4) 0.9388(4) 0.6904(3) 0.0210(5) Uani 1 1 d . . . . .
C13 C -0.2503(4) 1.0953(4) 0.7810(3) 0.0245(5) Uani 1 1 d . . . . .
H13C H -0.201983 1.210514 0.818667 0.037 Uiso 1 1 calc R U . . .
H13B H -0.381723 1.064151 0.858701 0.037 Uiso 1 1 calc R U . . .
H13A H -0.304806 1.138961 0.677702 0.037 Uiso 1 1 calc R U . . .

loop_
_atom_site_aniso_label
_atom_site_aniso_U_11
_atom_site_aniso_U_22
_atom_site_aniso_U_33
_atom_site_aniso_U_23
_atom_site_aniso_U_13
_atom_site_aniso_U_12
F1 0.0256(9) 0.0501(10) 0.0322(8) -0.0108(7) 0.0110(7) -0.0064(7)
F2 0.0454(10) 0.0297(8) 0.0335(8) -0.0076(6) -0.0032(8) -0.0161(7)
O1 0.0152(8) 0.0297(9) 0.0290(9) -0.0123(7) 0.0034(7) -0.0094(7)
O2 0.0134(8) 0.0351(10) 0.0270(9) -0.0034(7) -0.0027(8) -0.0072(7)
O3 0.0241(9) 0.0249(10) 0.0421(10) -0.0012(8) 0.0049(8) -0.0086(7)
O4 0.0140(8) 0.0233(9) 0.0270(8) -0.0041(7) 0.0014(7) -0.0041(7)
N1 0.0164(11) 0.0272(10) 0.0226(9) -0.0059(8) 0.0011(9) -0.0044(8)
C1 0.0171(13) 0.0388(16) 0.0191(12) -0.0024(11) 0.0024(11) -0.0026(11)
C2 0.0320(15) 0.0281(13) 0.0213(12) -0.0074(10) -0.0025(12) 0.0010(11)
C3 0.0304(14) 0.0247(13) 0.0231(12) -0.0007(10) -0.0063(12) -0.0087(11)
C4 0.0201(12) 0.0279(13) 0.0221(11) -0.0015(9) -0.0015(10) -0.0070(9)
C5 0.0169(12) 0.0263(12) 0.0179(11) -0.0015(9) -0.0012(10) -0.0046(10)
C6 0.0184(12) 0.0321(14) 0.0233(12) -0.0043(10) -0.0006(11) -0.0069(10)
C7 0.0151(12) 0.0241(12) 0.0212(11) -0.0009(9) -0.0006(10) -0.0053(9)
C8 0.0158(12) 0.0245(12) 0.0214(11) -0.0042(9) -0.0007(11) -0.0070(10)
C9 0.0134(12) 0.0251(12) 0.0247(11) -0.0066(9) 0.0012(10) -0.0060(10)
C10 0.0216(13) 0.0255(13) 0.0248(12) -0.0054(10) 0.0025(11) -0.0028(10)
C11 0.0343(16) 0.0309(14) 0.0317(14) -0.0047(10) -0.0105(13) -0.0035(11)
C12 0.0177(12) 0.0262(13) 0.0194(10) -0.0035(9) 0.0005(10) -0.0080(10)
C13 0.0174(12) 0.0241(13) 0.0288(13) -0.0058(10) -0.0007(11) -0.0012(10)

loop_
_atom_type_symbol
_atom_type_description
_atom_type_scat_dispersion_real
_atom_type_scat_dispersion_imag
_atom_type_scat_source
C C 0.0181 0.0091 'International Tables Vol C Tables 4.2.6.8 and 6.1.1.4'
H H 0.0000 0.0000 'International Tables Vol C Tables 4.2.6.8 and 6.1.1.4'
F F 0.0727 0.0534 'International Tables Vol C Tables 4.2.6.8 and 6.1.1.4'
N N 0.0311 0.0180 'International Tables Vol C Tables 4.2.6.8 and 6.1.1.4'
O O 0.0492 0.0322 'International Tables Vol C Tables 4.2.6.8 and 6.1.1.4'

loop_
_geom_angle_atom_site_label_1
_geom_angle_atom_site_label_2
_geom_angle_atom_site_label_3
_geom_angle
_geom_angle_site_symmetry_1
_geom_angle_site_symmetry_3
_geom_angle_publ_flag
N1 O1 C9 108.56(17) . . ?
C8 O2 H2A 109.5 . . ?
C12 O4 C13 115.19(17) . . ?
C7 N1 O1 110.51(18) . . ?
F1 C1 C6 118.3(2) . . ?
F1 C1 C2 117.9(2) . . ?
C6 C1 C2 123.8(2) . . ?
C3 C2 C1 116.3(2) . . ?
C3 C2 H2B 121.9 . . ?
C1 C2 H2B 121.9 . . ?
F2 C3 C2 118.0(2) . . ?
F2 C3 C4 118.3(2) . . ?
C2 C3 C4 123.6(2) . . ?
C3 C4 C5 117.9(2) . . ?
C3 C4 H4 121.1 . . ?
C5 C4 H4 121.1 . . ?
C4 C5 C6 120.3(2) . . ?
C4 C5 C7 119.9(2) . . ?
C6 C5 C7 119.8(2) . . ?
C1 C6 C5 118.1(2) . . ?
C1 C6 H6 120.9 . . ?
C5 C6 H6 120.9 . . ?
N1 C7 C5 120.6(2) . . ?
N1 C7 C8 113.2(2) . . ?
C5 C7 C8 126.1(2) . . ?
O2 C8 C7 108.42(17) . . ?
O2 C8 C9 114.35(18) . . ?
C7 C8 C9 99.02(19) . . ?
O2 C8 H8 111.5 . . ?
C7 C8 H8 111.5 . . ?
C9 C8 H8 111.5 . . ?
O1 C9 C10 109.89(19) . . ?
O1 C9 C12 106.89(18) . . ?
C10 C9 C12 110.5(2) . . ?
O1 C9 C8 105.27(19) . . ?
C10 C9 C8 111.80(19) . . ?
C12 C9 C8 112.18(19) . . ?
C11 C10 C9 124.6(2) . . ?
C11 C10 H10A 117.7 . . ?
C9 C10 H10A 117.7 . . ?
C10 C11 H11A 120.0 . . ?
C10 C11 H11B 120.0 . . ?
H11A C11 H11B 120.0 . . ?
O3 C12 O4 125.2(2) . . ?
O3 C12 C9 125.3(2) . . ?
O4 C12 C9 109.52(19) . . ?
O4 C13 H13C 109.5 . . ?
O4 C13 H13B 109.5 . . ?
H13C C13 H13B 109.5 . . ?
O4 C13 H13A 109.5 . . ?
H13C C13 H13A 109.5 . . ?
H13B C13 H13A 109.5 . . ?

loop_
_geom_bond_atom_site_label_1
_geom_bond_atom_site_label_2
_geom_bond_distance
_geom_bond_site_symmetry_2
_geom_bond_publ_flag
F1 C1 1.357(3) . ?
F2 C3 1.356(3) . ?
O1 N1 1.402(3) . ?
O1 C9 1.440(3) . ?
O2 C8 1.411(3) . ?
O2 H2A 0.8400 . ?
O3 C12 1.198(3) . ?
O4 C12 1.334(3) . ?
O4 C13 1.454(3) . ?
N1 C7 1.284(3) . ?
C1 C6 1.367(4) . ?
C1 C2 1.378(4) . ?
C2 C3 1.374(4) . ?
C2 H2B 0.9500 . ?
C3 C4 1.381(4) . ?
C4 C5 1.396(3) . ?
C4 H4 0.9500 . ?
C5 C6 1.403(3) . ?
C5 C7 1.469(3) . ?
C6 H6 0.9500 . ?
C7 C8 1.517(3) . ?
C8 C9 1.547(4) . ?
C8 H8 1.0000 . ?
C9 C10 1.514(3) . ?
C9 C12 1.528(3) . ?
C10 C11 1.323(4) . ?
C10 H10A 0.9500 . ?
C11 H11A 0.9500 . ?
C11 H11B 0.9500 . ?
C13 H13C 0.9800 . ?
C13 H13B 0.9800 . ?
C13 H13A 0.9800 . ?

loop_
_geom_torsion_atom_site_label_1
_geom_torsion_atom_site_label_2
_geom_torsion_atom_site_label_3
_geom_torsion_atom_site_label_4
_geom_torsion
_geom_torsion_site_symmetry_1
_geom_torsion_site_symmetry_2
_geom_torsion_site_symmetry_3
_geom_torsion_site_symmetry_4
_geom_torsion_publ_flag
C9 O1 N1 C7 11.1(2) . . . . ?
F1 C1 C2 C3 -177.6(2) . . . . ?
C6 C1 C2 C3 1.6(4) . . . . ?
C1 C2 C3 F2 178.3(2) . . . . ?
C1 C2 C3 C4 -1.4(3) . . . . ?
F2 C3 C4 C5 -179.9(2) . . . . ?
C2 C3 C4 C5 -0.2(3) . . . . ?
C3 C4 C5 C6 1.5(3) . . . . ?
C3 C4 C5 C7 -177.3(2) . . . . ?
F1 C1 C6 C5 178.9(2) . . . . ?
C2 C1 C6 C5 -0.3(4) . . . . ?
C4 C5 C6 C1 -1.3(3) . . . . ?
C7 C5 C6 C1 177.5(2) . . . . ?
O1 N1 C7 C5 177.97(19) . . . . ?
O1 N1 C7 C8 1.2(2) . . . . ?
C4 C5 C7 N1 163.4(2) . . . . ?
C6 C5 C7 N1 -15.5(3) . . . . ?
C4 C5 C7 C8 -20.3(3) . . . . ?
C6 C5 C7 C8 160.8(2) . . . . ?
N1 C7 C8 O2 107.8(2) . . . . ?
C5 C7 C8 O2 -68.7(3) . . . . ?
N1 C7 C8 C9 -11.7(2) . . . . ?
C5 C7 C8 C9 171.7(2) . . . . ?
N1 O1 C9 C10 102.4(2) . . . . ?
N1 O1 C9 C12 -137.57(19) . . . . ?
N1 O1 C9 C8 -18.1(2) . . . . ?
O2 C8 C9 O1 -97.9(2) . . . . ?
C7 C8 C9 O1 17.1(2) . . . . ?
O2 C8 C9 C10 142.8(2) . . . . ?
C7 C8 C9 C10 -102.1(2) . . . . ?
O2 C8 C9 C12 18.0(3) . . . . ?
C7 C8 C9 C12 133.03(19) . . . . ?
O1 C9 C10 C11 8.4(3) . . . . ?
C12 C9 C10 C11 -109.3(3) . . . . ?
C8 C9 C10 C11 124.9(3) . . . . ?
C13 O4 C12 O3 -0.2(3) . . . . ?
C13 O4 C12 C9 178.00(19) . . . . ?
O1 C9 C12 O3 8.3(3) . . . . ?
C10 C9 C12 O3 127.9(3) . . . . ?
C8 C9 C12 O3 -106.6(3) . . . . ?
O1 C9 C12 O4 -169.89(18) . . . . ?
C10 C9 C12 O4 -50.3(3) . . . . ?
C8 C9 C12 O4 75.2(2) . . . . ?
